data_7039110
loop_
_publ_author_name
'Goura, Joydeb'
'Brambleby, Jamie'
'Topping, Craig V.'
'Goddard, Paul A.'
'Suriya Narayanan, Ramakirushnan'
'Bar, Arun Kumar'
'Chandrasekhar, Vadapalli'

_publ_section_title
;
 Heterometallic trinuclear {CoLn(III)} (Ln = Gd, Tb, Ho and Er) complexes
 in a bent geometry. Field-induced single-ion magnetic behavior of the
 Er(III) and Tb(III) analogues.
;
_journal_issue 22
_journal_name_full 'Dalton transactions (Cambridge, England : 2003)'
_journal_page_first 9235
_journal_page_last 9249
_journal_paper_doi 10.1039/c5dt03871e
_journal_volume 45
_journal_year 2016
_chemical_formula_moiety 'C28 H42 Co2 Er N4 O13, N O3, 5(H2 O), 3(C H4 O)'
_chemical_formula_sum 'C31 H64 Co2 Er N5 O24'
_chemical_formula_weight 1175.98
_space_group_crystal_system monoclinic
_space_group_IT_number 15
_space_group_name_Hall '-C 2yc'
_space_group_name_H-M_alt 'C 1 2/c 1'
_symmetry_space_group_name_Hall '-C 2yc'
_symmetry_space_group_name_H-M 'C 1 2/c 1'
_atom_sites_solution_hydrogens mixed
_audit_creation_method SHELXL-2014/7
_audit_update_record
;
2016-04-23 deposited with the CCDC.
2016-04-27 downloaded from the CCDC.
;
_cell_angle_alpha 90
_cell_angle_beta 116.896(5)
_cell_angle_gamma 90
_cell_formula_units_Z 4
_cell_length_a 25.231(5)
_cell_length_b 11.986(5)
_cell_length_c 16.814(5)
_cell_measurement_reflns_used 9044
_cell_measurement_temperature 100(2)
_cell_measurement_theta_max 28.371
_cell_measurement_theta_min 2.491
_cell_volume 4535(2)
_computing_cell_refinement 'Bruker SAINT'
_computing_data_collection 'Bruker APEX'
_computing_data_reduction 'Bruker SAINT'
_computing_molecular_graphics 'DIAMOND 3.1 d'
_computing_publication_material 'SHELXL-2014/7 (Sheldrick, 2014)'
_computing_structure_refinement 'SHELXL-2014/7 (Sheldrick, 2014)'
_computing_structure_solution 'SHELXT (Sheldrick, 2014)'
_diffrn_ambient_temperature 100(2)
_diffrn_measured_fraction_theta_full 0.999
_diffrn_measured_fraction_theta_max 0.998
_diffrn_measurement_device_type 'Bruker SMART APEX'
_diffrn_measurement_method \w
_diffrn_radiation_type MoK\a
_diffrn_radiation_wavelength 0.71069
_diffrn_reflns_av_R_equivalents 0.0594
_diffrn_reflns_av_unetI/netI 0.0525
_diffrn_reflns_Laue_measured_fraction_full 0.999
_diffrn_reflns_Laue_measured_fraction_max 0.998
_diffrn_reflns_limit_h_max 33
_diffrn_reflns_limit_h_min -31
_diffrn_reflns_limit_k_max 16
_diffrn_reflns_limit_k_min -12
_diffrn_reflns_limit_l_max 20
_diffrn_reflns_limit_l_min -22
_diffrn_reflns_number 19412
_diffrn_reflns_point_group_measured_fraction_full 0.999
_diffrn_reflns_point_group_measured_fraction_max 0.998
_diffrn_reflns_theta_full 25.240
_diffrn_reflns_theta_max 28.443
_diffrn_reflns_theta_min 2.107
_diffrn_source 'fine-focus sealed tube'
_exptl_absorpt_coefficient_mu 2.624
_exptl_absorpt_correction_T_max 0.790
_exptl_absorpt_correction_T_min 0.714
_exptl_absorpt_correction_type psi-scan
_exptl_absorpt_process_details 'North et al, 1968'
_exptl_crystal_colour brown
_exptl_crystal_density_diffrn 1.723
_exptl_crystal_density_method 'not measured'
_exptl_crystal_description blocks
_exptl_crystal_F_000 2044
_exptl_crystal_size_max 0.19
_exptl_crystal_size_mid 0.11
_exptl_crystal_size_min 0.09
_refine_diff_density_max 1.912
_refine_diff_density_min -1.617
_refine_diff_density_rms 0.128
_refine_ls_extinction_method none
_refine_ls_goodness_of_fit_ref 1.007
_refine_ls_hydrogen_treatment mixed
_refine_ls_matrix_type full
_refine_ls_number_parameters 296
_refine_ls_number_reflns 5714
_refine_ls_number_restraints 24
_refine_ls_restrained_S_all 1.008
_refine_ls_R_factor_all 0.0542
_refine_ls_R_factor_gt 0.0432
_refine_ls_shift/su_max 0.022
_refine_ls_shift/su_mean 0.002
_refine_ls_structure_factor_coef Fsqd
_refine_ls_weighting_details 'w=1/[\s^2^(Fo^2^)+(0.0750P)^2^] where P=(Fo^2^+2Fc^2^)/3'
_refine_ls_weighting_scheme calc
_refine_ls_wR_factor_gt 0.1119
_refine_ls_wR_factor_ref 0.1194
_reflns_Friedel_coverage 0.000
_reflns_number_gt 4708
_reflns_number_total 5714
_reflns_threshold_expression 'I > 2\s(I)'
_cod_data_source_file c5dt03871e2.cif
_cod_data_source_block shelx_Complex4_Co2Er_squeezed
_cod_depositor_comments 'Adding full bibliography for 7039107--7039110.cif.'
_cod_database_code 7039110
_shelx_shelxl_version_number 2014/7
_shelx_space_group_comment
;
The symmetry employed for this shelxl refinement is uniquely defined
by the following loop, which should always be used as a source of
symmetry information in preference to the above space-group names.
They are only intended as comments.
;

loop_
_space_group_symop_operation_xyz
'x, y, z'
'-x, y, -z+1/2'
'x+1/2, y+1/2, z'
'-x+1/2, y+1/2, -z+1/2'
'-x, -y, -z'
'x, -y, z-1/2'
'-x+1/2, -y+1/2, -z'
'x+1/2, -y+1/2, z-1/2'

loop_
_atom_site_label
_atom_site_type_symbol
_atom_site_fract_x
_atom_site_fract_y
_atom_site_fract_z
_atom_site_U_iso_or_equiv
_atom_site_adp_type
_atom_site_occupancy
_atom_site_site_symmetry_order
_atom_site_calc_flag
_atom_site_refinement_flags_posn
_atom_site_refinement_flags_adp
_atom_site_refinement_flags_occupancy
_atom_site_disorder_assembly
_atom_site_disorder_group
Er1 Er 0.5000 0.24166(2) 0.2500 0.03976(10) Uani 1 2 d S T P . .
Co1 Co 0.60956(2) 0.06603(4) 0.29014(3) 0.04431(14) Uani 1 1 d . . . . .
O2 O 0.58782(10) 0.1620(2) 0.35886(16) 0.0449(6) Uani 1 1 d . . . . .
O3 O 0.53325(10) 0.0929(2) 0.19444(16) 0.0442(6) Uani 1 1 d . . . . .
O5 O 0.64569(12) 0.1860(3) 0.25561(19) 0.0542(7) Uani 1 1 d . . . . .
O1 O 0.54653(12) 0.3112(3) 0.42164(19) 0.0570(7) Uani 1 1 d . . . . .
O6 O 0.57611(12) 0.3157(3) 0.2256(2) 0.0649(8) Uani 1 1 d . . . . .
N1 N 0.68631(14) 0.0323(3) 0.3793(2) 0.0571(9) Uani 1 1 d . . . . .
O4 O 0.57631(19) -0.0560(4) 0.3301(3) 0.0842(11) Uani 1 1 d . . . . .
C7 C 0.62537(15) 0.1966(3) 0.4400(2) 0.0425(8) Uani 1 1 d . . . . .
C8 C 0.71099(18) 0.0769(4) 0.4566(3) 0.0576(10) Uani 1 1 d . . . . .
H8 H 0.7505 0.0549 0.4954 0.069 Uiso 1 1 calc R U . . .
N2 N 0.62611(16) -0.0274(4) 0.2123(3) 0.0658(10) Uani 1 1 d . . . . .
C6 C 0.68374(16) 0.1578(3) 0.4895(2) 0.0493(9) Uani 1 1 d . . . . .
C2 C 0.60363(18) 0.2784(3) 0.4776(3) 0.0470(8) Uani 1 1 d . . . . .
C12 C 0.5327(2) 0.0564(5) 0.1129(3) 0.0658(12) Uani 1 1 d . . . . .
H12A H 0.5202 0.1196 0.0704 0.079 Uiso 0.703(11) 1 calc R U P A 1
H12B H 0.5025 -0.0032 0.0866 0.079 Uiso 0.703(11) 1 calc R U P A 1
H12C H 0.5494 0.1148 0.0892 0.079 Uiso 0.297(11) 1 calc R U P A 2
H12D H 0.4915 0.0405 0.0676 0.079 Uiso 0.297(11) 1 calc R U P A 2
C13 C 0.6230(2) 0.2810(5) 0.2281(3) 0.0586(11) Uani 1 1 d . . . . .
C5 C 0.71848(19) 0.2006(5) 0.5754(3) 0.0623(11) Uani 1 1 d . . . . .
H5 H 0.7579 0.1742 0.6092 0.075 Uiso 1 1 calc R U . . .
C3 C 0.6383(2) 0.3189(4) 0.5618(3) 0.0631(11) Uani 1 1 d . . . . .
H3 H 0.6229 0.3736 0.5868 0.076 Uiso 1 1 calc R U . . .
C4 C 0.6967(2) 0.2790(5) 0.6111(3) 0.0696(13) Uani 1 1 d . . . . .
H4 H 0.7208 0.3069 0.6693 0.084 Uiso 1 1 calc R U . . .
C1 C 0.5226(2) 0.3961(5) 0.4562(4) 0.0898(19) Uani 1 1 d . . . . .
H1A H 0.4819 0.4139 0.4118 0.135 Uiso 1 1 calc R U . . .
H1B H 0.5221 0.3692 0.5109 0.135 Uiso 1 1 calc R U . . .
H1C H 0.5473 0.4633 0.4695 0.135 Uiso 1 1 calc R U . . .
C9 C 0.7164(2) -0.0502(5) 0.3487(4) 0.0797(15) Uani 1 1 d . . . . .
H9A H 0.7104 -0.1264 0.3659 0.096 Uiso 0.703(11) 1 calc R U P A 1
H9B H 0.7596 -0.0349 0.3760 0.096 Uiso 0.703(11) 1 calc R U P A 1
H9C H 0.7474 -0.0127 0.3377 0.096 Uiso 0.297(11) 1 calc R U P A 2
H9D H 0.7359 -0.1073 0.3955 0.096 Uiso 0.297(11) 1 calc R U P A 2
C14 C 0.6566(2) 0.3552(5) 0.1943(4) 0.0791(15) Uani 1 1 d . . . . .
H14A H 0.6925 0.3166 0.2005 0.119 Uiso 1 1 calc R U . . .
H14B H 0.6314 0.3728 0.1313 0.119 Uiso 1 1 calc R U . . .
H14C H 0.6678 0.4244 0.2291 0.119 Uiso 1 1 calc R U . . .
C1A C 0.5910(4) 0.0133(8) 0.1229(5) 0.077(3) Uani 0.703(11) 1 d . . P A 1
H1A1 H 0.5841 -0.0477 0.0796 0.092 Uiso 0.703(11) 1 calc R U P A 1
H1A2 H 0.6127 0.0738 0.1100 0.092 Uiso 0.703(11) 1 calc R U P A 1
C2A C 0.6901(3) -0.0411(10) 0.2496(6) 0.081(3) Uani 0.703(11) 1 d . . P A 1
H2A1 H 0.7075 0.0238 0.2333 0.097 Uiso 0.703(11) 1 calc R U P A 1
H2A2 H 0.6993 -0.1091 0.2248 0.097 Uiso 0.703(11) 1 calc R U P A 1
C1B C 0.5719(8) -0.0535(19) 0.1350(10) 0.0658(12) Uani 0.297(11) 1 d . . P A 2
H1B1 H 0.5798 -0.0740 0.0844 0.079 Uiso 0.297(11) 1 calc R U P A 2
H1B2 H 0.5513 -0.1164 0.1474 0.079 Uiso 0.297(11) 1 calc R U P A 2
C2B C 0.6732(8) -0.1044(16) 0.2661(15) 0.074(6) Uani 0.297(11) 1 d . . P A 2
H2B1 H 0.6558 -0.1701 0.2813 0.089 Uiso 0.297(11) 1 calc R U P A 2
H2B2 H 0.6937 -0.1306 0.2315 0.089 Uiso 0.297(11) 1 calc R U P A 2
O1N O 0.5275(7) -0.2265(11) 0.1562(12) 0.139(5) Uani 0.5 1 d D U P B 1
O2N O 0.5546(6) -0.4042(7) 0.1878(7) 0.103(3) Uani 0.5 1 d D U P B 1
N1N N 0.5635(6) -0.3016(8) 0.2015(8) 0.101(3) Uani 0.5 1 d D U P B 1
O3N O 0.6154(6) -0.2675(8) 0.2546(11) 0.137(5) Uani 0.5 1 d D U P B 1
O1A O 0.546(3) -0.268(4) 0.224(5) 0.26(3) Uiso 0.3 1 d . . P C 2
O2A O 0.5952(17) -0.413(3) 0.246(3) 0.226(15) Uiso 0.3 1 d . . P D 2
O1B O 0.516(2) -0.259(4) 0.182(4) 0.121(14) Uiso 0.2 1 d . . P E 3
O2B O 0.513(2) -0.365(5) 0.163(3) 0.20(2) Uiso 0.2 1 d . . P E 3
O7 O 0.5000 0.4381(5) 0.2500 0.094(2) Uani 1 2 d S T P . .
H1W H 0.557(5) -0.112(12) 0.313(9) 0.30(8) Uiso 1 1 d . . . . .
H2W H 0.541(2) -0.014(4) 0.334(3) 0.074(15) Uiso 1 1 d . . . . .
H3W H 0.527(4) 0.464(7) 0.254(8) 0.18(4) Uiso 1 1 d . . . . .

loop_
_atom_site_aniso_label
_atom_site_aniso_U_11
_atom_site_aniso_U_22
_atom_site_aniso_U_33
_atom_site_aniso_U_23
_atom_site_aniso_U_13
_atom_site_aniso_U_12
Er1 0.03312(13) 0.04652(15) 0.04026(15) 0.000 0.01714(10) 0.000
Co1 0.0362(2) 0.0542(3) 0.0459(3) -0.0068(2) 0.0214(2) 0.0032(2)
O2 0.0351(11) 0.0598(15) 0.0389(13) -0.0095(11) 0.0159(10) 0.0063(11)
O3 0.0363(11) 0.0605(15) 0.0369(12) -0.0119(11) 0.0176(10) -0.0071(11)
O5 0.0400(13) 0.073(2) 0.0555(16) -0.0042(14) 0.0270(12) -0.0063(14)
O1 0.0520(15) 0.0662(18) 0.0534(16) -0.0193(14) 0.0244(13) 0.0064(14)
O6 0.0443(15) 0.0598(18) 0.093(2) 0.0157(16) 0.0331(16) -0.0021(14)
N1 0.0419(16) 0.068(2) 0.062(2) 0.0006(17) 0.0240(16) 0.0119(16)
O4 0.079(2) 0.071(2) 0.118(3) 0.003(2) 0.058(2) 0.006(2)
C7 0.0412(18) 0.052(2) 0.0363(18) 0.0001(15) 0.0196(15) -0.0075(16)
C8 0.0396(18) 0.078(3) 0.050(2) 0.009(2) 0.0161(17) 0.0081(19)
N2 0.0530(19) 0.089(3) 0.063(2) -0.019(2) 0.0327(18) 0.013(2)
C6 0.0400(17) 0.064(2) 0.0420(19) 0.0042(17) 0.0165(15) -0.0029(17)
C2 0.045(2) 0.056(2) 0.041(2) -0.0059(16) 0.0204(17) -0.0055(17)
C12 0.059(2) 0.092(3) 0.048(2) -0.017(2) 0.0254(19) 0.000(2)
C13 0.042(2) 0.077(3) 0.057(3) -0.001(2) 0.0222(19) -0.013(2)
C5 0.043(2) 0.087(3) 0.044(2) 0.007(2) 0.0095(18) -0.010(2)
C3 0.068(3) 0.068(3) 0.051(2) -0.016(2) 0.025(2) -0.013(2)
C4 0.062(3) 0.089(3) 0.045(2) -0.011(2) 0.014(2) -0.021(3)
C1 0.082(3) 0.103(4) 0.079(3) -0.036(3) 0.032(3) 0.026(3)
C9 0.054(2) 0.097(4) 0.085(4) -0.006(3) 0.030(3) 0.027(3)
C14 0.059(3) 0.095(4) 0.091(4) 0.020(3) 0.040(3) -0.015(3)
C1A 0.075(5) 0.104(7) 0.066(4) -0.023(4) 0.046(4) 0.001(4)
C2A 0.050(4) 0.102(7) 0.097(6) -0.031(5) 0.038(4) 0.013(4)
C1B 0.059(2) 0.092(3) 0.048(2) -0.017(2) 0.0254(19) 0.000(2)
C2B 0.055(9) 0.051(9) 0.127(17) -0.015(10) 0.049(10) 0.011(8)
O1N 0.169(10) 0.100(7) 0.157(11) -0.006(7) 0.081(9) -0.001(7)
O2N 0.154(9) 0.064(4) 0.117(7) -0.018(4) 0.083(7) -0.028(5)
N1N 0.154(9) 0.066(5) 0.112(8) -0.022(4) 0.087(7) -0.019(5)
O3N 0.165(9) 0.075(6) 0.161(11) -0.028(6) 0.066(8) -0.017(5)
O7 0.144(7) 0.056(3) 0.125(5) 0.000 0.099(5) 0.000

loop_
_atom_type_symbol
_atom_type_description
_atom_type_scat_dispersion_real
_atom_type_scat_dispersion_imag
_atom_type_scat_source
C C 0.0033 0.0016 'International Tables Vol C Tables 4.2.6.8 and 6.1.1.4'
H H 0.0000 0.0000 'International Tables Vol C Tables 4.2.6.8 and 6.1.1.4'
N N 0.0061 0.0033 'International Tables Vol C Tables 4.2.6.8 and 6.1.1.4'
O O 0.0106 0.0060 'International Tables Vol C Tables 4.2.6.8 and 6.1.1.4'
Co Co 0.3494 0.9721 'International Tables Vol C Tables 4.2.6.8 and 6.1.1.4'
Er Er -0.2586 4.9576 'International Tables Vol C Tables 4.2.6.8 and 6.1.1.4'

loop_
_geom_angle_atom_site_label_1
_geom_angle_atom_site_label_2
_geom_angle_atom_site_label_3
_geom_angle
_geom_angle_site_symmetry_1
_geom_angle_site_symmetry_3
O6 Er1 O6 134.91(17) 2_655 .
O6 Er1 O3 75.24(11) 2_655 2_655
O6 Er1 O3 147.11(10) . 2_655
O6 Er1 O3 147.12(10) 2_655 .
O6 Er1 O3 75.24(11) . .
O3 Er1 O3 80.58(13) 2_655 .
O6 Er1 O2 125.77(11) 2_655 .
O6 Er1 O2 74.21(10) . .
O3 Er1 O2 76.14(9) 2_655 .
O3 Er1 O2 67.55(9) . .
O6 Er1 O2 74.21(10) 2_655 2_655
O6 Er1 O2 125.77(11) . 2_655
O3 Er1 O2 67.55(9) 2_655 2_655
O3 Er1 O2 76.14(9) . 2_655
O2 Er1 O2 131.93(13) . 2_655
O6 Er1 O7 67.45(8) 2_655 .
O6 Er1 O7 67.45(8) . .
O3 Er1 O7 139.71(7) 2_655 .
O3 Er1 O7 139.71(7) . .
O2 Er1 O7 114.04(6) . .
O2 Er1 O7 114.03(6) 2_655 .
O6 Er1 O1 94.37(11) 2_655 2_655
O6 Er1 O1 71.80(10) . 2_655
O3 Er1 O1 126.85(9) 2_655 2_655
O3 Er1 O1 82.53(10) . 2_655
O2 Er1 O1 139.27(9) . 2_655
O2 Er1 O1 59.53(8) 2_655 2_655
O7 Er1 O1 72.07(7) . 2_655
O6 Er1 O1 71.80(10) 2_655 .
O6 Er1 O1 94.37(11) . .
O3 Er1 O1 82.53(10) 2_655 .
O3 Er1 O1 126.85(9) . .
O2 Er1 O1 59.53(8) . .
O2 Er1 O1 139.28(9) 2_655 .
O7 Er1 O1 72.07(7) . .
O1 Er1 O1 144.14(14) 2_655 .
O6 Er1 Co1 153.62(9) 2_655 .
O6 Er1 Co1 66.07(8) . .
O3 Er1 Co1 81.38(6) 2_655 .
O3 Er1 Co1 34.36(6) . .
O2 Er1 Co1 33.96(6) . .
O2 Er1 Co1 107.97(7) 2_655 .
O7 Er1 Co1 129.746(16) . .
O1 Er1 Co1 109.53(7) 2_655 .
O1 Er1 Co1 93.40(6) . .
O6 Er1 Co1 66.07(8) 2_655 2_655
O6 Er1 Co1 153.62(9) . 2_655
O3 Er1 Co1 34.36(6) 2_655 2_655
O3 Er1 Co1 81.38(6) . 2_655
O2 Er1 Co1 107.97(7) . 2_655
O2 Er1 Co1 33.96(6) 2_655 2_655
O7 Er1 Co1 129.746(16) . 2_655
O1 Er1 Co1 93.40(6) 2_655 2_655
O1 Er1 Co1 109.53(7) . 2_655
Co1 Er1 Co1 100.51(3) . 2_655
O2 Co1 N1 97.07(13) . .
O2 Co1 O3 87.20(11) . .
N1 Co1 O3 175.73(13) . .
O2 Co1 N2 175.44(14) . .
N1 Co1 N2 87.41(16) . .
O3 Co1 N2 88.32(14) . .
O2 Co1 O4 87.49(16) . .
N1 Co1 O4 90.70(18) . .
O3 Co1 O4 89.42(16) . .
N2 Co1 O4 93.3(2) . .
O2 Co1 O5 92.20(13) . .
N1 Co1 O5 86.78(15) . .
O3 Co1 O5 93.14(12) . .
N2 Co1 O5 87.19(17) . .
O4 Co1 O5 177.40(17) . .
O2 Co1 Er1 44.22(7) . .
N1 Co1 Er1 140.12(11) . .
O3 Co1 Er1 44.08(8) . .
N2 Co1 Er1 131.23(12) . .
O4 Co1 Er1 95.62(13) . .
O5 Co1 Er1 85.93(9) . .
C7 O2 Co1 123.5(2) . .
C7 O2 Er1 131.1(2) . .
Co1 O2 Er1 101.82(10) . .
C12 O3 Co1 109.1(2) . .
C12 O3 Er1 139.9(3) . .
Co1 O3 Er1 101.56(10) . .
C13 O5 Co1 125.7(3) . .
C2 O1 C1 115.4(3) . .
C2 O1 Er1 117.2(2) . .
C1 O1 Er1 126.2(3) . .
C13 O6 Er1 136.3(3) . .
C8 N1 C9 123.1(4) . .
C8 N1 Co1 125.0(3) . .
C9 N1 Co1 111.9(3) . .
Co1 O4 H1W 142(10) . .
Co1 O4 H2W 100(3) . .
H1W O4 H2W 91(10) . .
O2 C7 C2 116.0(3) . .
O2 C7 C6 125.2(4) . .
C2 C7 C6 118.9(3) . .
N1 C8 C6 125.2(4) . .
N1 C8 H8 117.4 . .
C6 C8 H8 117.4 . .
C2A N2 C1A 121.8(6) . .
C1B N2 C2B 127.2(13) . .
C2A N2 Co1 108.4(4) . .
C1A N2 Co1 107.1(4) . .
C1B N2 Co1 109.5(7) . .
C2B N2 Co1 108.4(9) . .
C5 C6 C7 119.2(4) . .
C5 C6 C8 117.3(4) . .
C7 C6 C8 123.5(4) . .
C7 C2 O1 113.1(3) . .
C7 C2 C3 120.9(4) . .
O1 C2 C3 125.9(4) . .
O3 C12 C1B 107.1(7) . .
O3 C12 C1A 114.5(4) . .
O3 C12 H12A 108.6 . .
C1A C12 H12A 108.6 . .
O3 C12 H12B 108.6 . .
C1A C12 H12B 108.6 . .
H12A C12 H12B 107.6 . .
O3 C12 H12C 110.3 . .
C1B C12 H12C 110.3 . .
O3 C12 H12D 110.3 . .
C1B C12 H12D 110.3 . .
H12C C12 H12D 108.6 . .
O6 C13 O5 125.7(4) . .
O6 C13 C14 118.8(5) . .
O5 C13 C14 115.4(4) . .
C4 C5 C6 121.2(4) . .
C4 C5 H5 119.4 . .
C6 C5 H5 119.4 . .
C4 C3 C2 119.7(4) . .
C4 C3 H3 120.1 . .
C2 C3 H3 120.1 . .
C5 C4 C3 120.0(4) . .
C5 C4 H4 120.0 . .
C3 C4 H4 120.0 . .
O1 C1 H1A 109.5 . .
O1 C1 H1B 109.5 . .
H1A C1 H1B 109.5 . .
O1 C1 H1C 109.5 . .
H1A C1 H1C 109.5 . .
H1B C1 H1C 109.5 . .
C2B C9 N1 110.3(7) . .
N1 C9 C2A 107.5(4) . .
N1 C9 H9A 110.2 . .
C2A C9 H9A 110.2 . .
N1 C9 H9B 110.2 . .
C2A C9 H9B 110.2 . .
H9A C9 H9B 108.5 . .
C2B C9 H9C 109.6 . .
N1 C9 H9C 109.6 . .
C2B C9 H9D 109.6 . .
N1 C9 H9D 109.6 . .
H9C C9 H9D 108.1 . .
C13 C14 H14A 109.5 . .
C13 C14 H14B 109.5 . .
H14A C14 H14B 109.5 . .
C13 C14 H14C 109.5 . .
H14A C14 H14C 109.5 . .
H14B C14 H14C 109.5 . .
N2 C1A C12 110.1(5) . .
N2 C1A H1A1 109.6 . .
C12 C1A H1A1 109.6 . .
N2 C1A H1A2 109.6 . .
C12 C1A H1A2 109.6 . .
H1A1 C1A H1A2 108.2 . .
N2 C2A C9 109.7(6) . .
N2 C2A H2A1 109.7 . .
C9 C2A H2A1 109.7 . .
N2 C2A H2A2 109.7 . .
C9 C2A H2A2 109.7 . .
H2A1 C2A H2A2 108.2 . .
C12 C1B N2 105.7(12) . .
C12 C1B H1B1 110.6 . .
N2 C1B H1B1 110.6 . .
C12 C1B H1B2 110.6 . .
N2 C1B H1B2 110.6 . .
H1B1 C1B H1B2 108.7 . .
C9 C2B N2 110.9(11) . .
C9 C2B H2B1 109.5 . .
N2 C2B H2B1 109.5 . .
C9 C2B H2B2 109.5 . .
N2 C2B H2B2 109.5 . .
H2B1 C2B H2B2 108.1 . .
O1N N1N O3N 115.3(10) . .
O1N N1N O2N 124.6(11) . .
O3N N1N O2N 119.1(10) . .
Er1 O7 H3W 115(7) . .

loop_
_geom_bond_atom_site_label_1
_geom_bond_atom_site_label_2
_geom_bond_distance
_geom_bond_site_symmetry_2
Er1 O6 2.314(3) 2_655
Er1 O6 2.314(3) .
Er1 O3 2.338(3) 2_655
Er1 O3 2.338(3) .
Er1 O2 2.346(2) .
Er1 O2 2.346(2) 2_655
Er1 O7 2.355(6) .
Er1 O1 2.709(3) 2_655
Er1 O1 2.709(3) .
Er1 Co1 3.2925(9) .
Er1 Co1 3.2925(9) 2_655
Co1 O2 1.879(2) .
Co1 N1 1.880(3) .
Co1 O3 1.897(2) .
Co1 N2 1.908(3) .
Co1 O4 1.950(4) .
Co1 O5 1.927(3) .
O2 C7 1.327(4) .
O3 C12 1.433(5) .
O5 C13 1.265(6) .
O1 C2 1.374(5) .
O1 C1 1.434(5) .
O6 C13 1.236(6) .
N1 C8 1.276(6) .
N1 C9 1.474(6) .
O4 H1W 0.80(14) .
O4 H2W 1.06(6) .
C7 C2 1.407(6) .
C7 C6 1.403(5) .
C8 C6 1.436(6) .
C8 H8 0.9500 .
N2 C2A 1.452(8) .
N2 C1A 1.441(9) .
N2 C1B 1.432(16) .
N2 C2B 1.452(18) .
C6 C5 1.405(6) .
C2 C3 1.373(6) .
C12 C1B 1.586(19) .
C12 C1A 1.496(8) .
C12 H12A 0.9900 .
C12 H12B 0.9900 .
C12 H12C 0.9900 .
C12 H12D 0.9900 .
C13 C14 1.507(6) .
C5 C4 1.358(8) .
C5 H5 0.9500 .
C3 C4 1.407(7) .
C3 H3 0.9500 .
C4 H4 0.9500 .
C1 H1A 0.9800 .
C1 H1B 0.9800 .
C1 H1C 0.9800 .
C9 C2B 1.47(2) .
C9 C2A 1.493(10) .
C9 H9A 0.9900 .
C9 H9B 0.9900 .
C9 H9C 0.9900 .
C9 H9D 0.9900 .
C14 H14A 0.9800 .
C14 H14B 0.9800 .
C14 H14C 0.9800 .
C1A H1A1 0.9900 .
C1A H1A2 0.9900 .
C2A H2A1 0.9900 .
C2A H2A2 0.9900 .
C1B H1B1 0.9900 .
C1B H1B2 0.9900 .
C2B H2B1 0.9900 .
C2B H2B2 0.9900 .
O1N N1N 1.261(13) .
O2N N1N 1.252(11) .
N1N O3N 1.273(13) .
O1B O2B 1.30(6) .
O7 H3W 0.73(8) .

loop_
_geom_torsion_atom_site_label_1
_geom_torsion_atom_site_label_2
_geom_torsion_atom_site_label_3
_geom_torsion_atom_site_label_4
_geom_torsion
N1 Co1 O2 C7 8.1(3)
O3 Co1 O2 C7 -172.0(3)
O4 Co1 O2 C7 98.5(3)
O5 Co1 O2 C7 -78.9(3)
Er1 Co1 O2 C7 -160.8(3)
N1 Co1 O2 Er1 168.90(14)
O3 Co1 O2 Er1 -11.16(12)
O4 Co1 O2 Er1 -100.70(16)
O5 Co1 O2 Er1 81.88(12)
O2 Co1 O3 C12 165.0(3)
N2 Co1 O3 C12 -14.2(3)
O4 Co1 O3 C12 -107.5(3)
O5 Co1 O3 C12 72.9(3)
Er1 Co1 O3 C12 153.8(3)
O2 Co1 O3 Er1 11.19(12)
N2 Co1 O3 Er1 -167.95(16)
O4 Co1 O3 Er1 98.70(17)
O5 Co1 O3 Er1 -80.86(13)
O2 Co1 N1 C8 -5.5(4)
N2 Co1 N1 C8 173.6(4)
O4 Co1 N1 C8 -93.1(4)
O5 Co1 N1 C8 86.3(4)
Er1 Co1 N1 C8 6.5(5)
O2 Co1 N1 C9 176.5(3)
N2 Co1 N1 C9 -4.4(4)
O4 Co1 N1 C9 88.9(4)
O5 Co1 N1 C9 -91.7(3)
Er1 Co1 N1 C9 -171.4(3)
Co1 O2 C7 C2 172.7(3)
Er1 O2 C7 C2 17.9(5)
Co1 O2 C7 C6 -7.5(5)
Er1 O2 C7 C6 -162.2(3)
C9 N1 C8 C6 179.8(4)
Co1 N1 C8 C6 2.0(7)
O2 C7 C6 C5 -179.0(4)
C2 C7 C6 C5 0.8(6)
O2 C7 C6 C8 2.0(6)
C2 C7 C6 C8 -178.1(4)
N1 C8 C6 C5 -177.9(5)
N1 C8 C6 C7 1.0(7)
O2 C7 C2 O1 -1.7(5)
C6 C7 C2 O1 178.5(3)
O2 C7 C2 C3 178.8(4)
C6 C7 C2 C3 -1.0(6)
C1 O1 C2 C7 -178.9(4)
Er1 O1 C2 C7 -10.7(4)
C1 O1 C2 C3 0.5(7)
Er1 O1 C2 C3 168.8(4)
Co1 O3 C12 C1B 37.0(9)
Er1 O3 C12 C1B 174.7(9)
Co1 O3 C12 C1A -2.8(7)
Er1 O3 C12 C1A 135.0(5)
Er1 O6 C13 O5 -7.3(8)
Er1 O6 C13 C14 171.5(4)
Co1 O5 C13 O6 6.2(7)
Co1 O5 C13 C14 -172.6(3)
C7 C6 C5 C4 -0.3(7)
C8 C6 C5 C4 178.7(5)
C7 C2 C3 C4 0.7(7)
O1 C2 C3 C4 -178.7(4)
C6 C5 C4 C3 0.0(8)
C2 C3 C4 C5 -0.2(8)
C8 N1 C9 C2B 167.5(11)
Co1 N1 C9 C2B -14.5(12)
C8 N1 C9 C2A -152.1(6)
Co1 N1 C9 C2A 25.9(7)
C2A N2 C1A C12 -160.2(6)
Co1 N2 C1A C12 -34.8(8)
O3 C12 C1A N2 25.4(9)
C1A N2 C2A C9 162.8(6)
Co1 N2 C2A C9 38.0(9)
N1 C9 C2A N2 -41.4(9)
O3 C12 C1B N2 -48.8(14)
C2B N2 C1B C12 170.7(12)
Co1 N2 C1B C12 37.1(14)
N1 C9 C2B N2 32.8(18)
C1B N2 C2B C9 -169.8(11)
Co1 N2 C2B C9 -35.7(17)
